data_9016547
loop_
_publ_author_name
'Le Bail, A.'
'Ouhenia, S.'
'Chateigner, D.'

_publ_section_title
;
 Microtwinning hypothesis for a more ordered vaterite model
 Note: Meyer (1959) model, not preferred
;
_journal_name_full 'Powder Diffraction'
_journal_page_first 16
_journal_page_last 21
_journal_paper_doi 10.1154/1.3552994
_journal_volume 26
_journal_year 2011
_chemical_compound_source Synthetic
_chemical_formula_sum 'C Ca O3'
_chemical_name_mineral Vaterite
_space_group_IT_number 62
_symmetry_space_group_name_Hall '-P 2c 2ab'
_symmetry_space_group_name_H-M 'P b n m'
_cell_angle_alpha 90
_cell_angle_beta 90
_cell_angle_gamma 90
_cell_length_a 4.1291
_cell_length_b 7.1581
_cell_length_c 8.4764
_cell_formula_units_Z 4
_cell_volume 250.533
_database_code_amcsd 0019140
_exptl_crystal_density_diffrn 2.654
_cod_original_formula_sum 'Ca C O3'
_cod_database_code 9016547

loop_
_space_group_symop_operation_xyz
x,y,z
x,y,1/2-z
-x,-y,1/2+z
1/2+x,1/2-y,1/2+z
1/2-x,1/2+y,1/2-z
1/2-x,1/2+y,z
1/2+x,1/2-y,-z
-x,-y,-z

loop_
_atom_site_label
_atom_site_fract_x
_atom_site_fract_y
_atom_site_fract_z
_atom_site_U_iso_or_equiv
Ca 0.00000 0.00000 0.00000 0.02128
C 0.07940 0.64600 0.25000 0.05446
O1 0.37220 0.58900 0.25000 0.05446
O2 -0.05520 0.66780 0.12190 0.05446

loop_
_cod_related_entry_id
_cod_related_entry_database
_cod_related_entry_code
1 AMCSD 0019140
